data_9013280
loop_
_publ_author_name
'Nagashima, M.'
'Rahmoun, N. S.'
'Alekseev, E. V.'
'Geiger, C. A.'
'Armbruster, T.'
'Akasaka, M.'

_publ_section_title
;
 Crystal chemistry of macfallite: Relationships to sursassite and pumpellyite
;
_journal_name_full 'American Mineralogist'
_journal_page_first 1851
_journal_page_last 1857
_journal_paper_doi 10.2138/am.2008.2935
_journal_volume 93
_journal_year 2008
_chemical_compound_source 'Manganese Lake, Copper Harbor, Keweenaw County, Michigan'
_chemical_formula_structural Ca2(Mn,Al)3(SiO4)(Si2O7)(OH)3
_chemical_formula_sum 'Al0.27 Ca2 Cu0.03 H3 Mg0.09 Mn2.511 O14 Si3 V0.009'
_chemical_name_mineral Macfallite
_space_group_IT_number 11
_symmetry_space_group_name_Hall '-P 2yb'
_symmetry_space_group_name_H-M 'P 1 21/m 1'
_cell_angle_alpha 90
_cell_angle_beta 110.75
_cell_angle_gamma 90
_cell_formula_units_Z 2
_cell_length_a 8.959
_cell_length_b 6.072
_cell_length_c 10.218
_cell_volume 519.794
_database_code_amcsd 0004767
_exptl_crystal_density_diffrn 3.458
_cod_original_formula_sum 'Ca2 Mn2.511 Al.27 Mg.09 Cu.03 V.009 Si3 O14 H3'
_cod_database_code 9013280

loop_
_space_group_symop_operation_xyz
x,y,z
x,1/2-y,z
-x,1/2+y,-z
-x,-y,-z

loop_
_atom_site_aniso_label
_atom_site_aniso_U_11
_atom_site_aniso_U_22
_atom_site_aniso_U_33
_atom_site_aniso_U_12
_atom_site_aniso_U_13
_atom_site_aniso_U_23
Ca1 0.00760 0.01160 0.00840 0.00000 0.00180 0.00000
Ca2 0.01190 0.01050 0.00810 0.00000 0.00570 0.00000
MnMn1 0.00610 0.01020 0.00660 0.00020 0.00270 -0.00020
AlMn1 0.00610 0.01020 0.00660 0.00020 0.00270 -0.00020
MgMn1 0.00610 0.01020 0.00660 0.00020 0.00270 -0.00020
CuMn1 0.00610 0.01020 0.00660 0.00020 0.00270 -0.00020
VMn1 0.00610 0.01020 0.00660 0.00020 0.00270 -0.00020
MnMn2 0.00470 0.00700 0.00620 0.00050 0.00290 0.00070
AlMn2 0.00470 0.00700 0.00620 0.00050 0.00290 0.00070
MgMn2 0.00470 0.00700 0.00620 0.00050 0.00290 0.00070
CuMn2 0.00470 0.00700 0.00620 0.00050 0.00290 0.00070
VMn2 0.00470 0.00700 0.00620 0.00050 0.00290 0.00070
MnMn3 0.00480 0.00870 0.00780 -0.00050 0.00220 -0.00070
AlMn3 0.00480 0.00870 0.00780 -0.00050 0.00220 -0.00070
MgMn3 0.00480 0.00870 0.00780 -0.00050 0.00220 -0.00070
CuMn3 0.00480 0.00870 0.00780 -0.00050 0.00220 -0.00070
VMn3 0.00480 0.00870 0.00780 -0.00050 0.00220 -0.00070
Si1 0.00560 0.01130 0.00980 0.00000 0.00350 0.00000
Si2 0.00520 0.01040 0.00870 0.00000 0.00340 0.00000
Si3 0.00810 0.00740 0.00690 0.00000 0.00400 0.00000
O1 0.01060 0.00900 0.01060 0.00000 0.00640 -0.00200
O2 0.00870 0.01300 0.00870 0.00100 0.00100 -0.00100
O3 0.00800 0.01200 0.00800 0.00200 0.00110 0.00000
O4 0.00600 0.03300 0.01300 0.00000 0.00400 0.00000
O5 0.00700 0.01200 0.01400 0.00000 0.00300 0.00000
O6 0.01100 0.00800 0.01400 0.00000 0.00700 0.00000
O7 0.00600 0.01400 0.01500 0.00000 0.00300 0.00000
O8 0.00700 0.01500 0.01300 0.00000 0.00600 0.00000
O9 0.00800 0.01400 0.00900 0.00000 0.00500 0.00000
O10 0.01200 0.02100 0.00300 0.00000 0.00400 0.00000
O11 0.00700 0.02500 0.01900 0.00000 0.00600 0.00000

loop_
_atom_site_label
_atom_site_fract_x
_atom_site_fract_y
_atom_site_fract_z
_atom_site_occupancy
_atom_site_U_iso_or_equiv
_atom_site_type_symbol
_atom_site_attached_hydrogens
Ca1 0.16700 0.25000 0.31340 1.00000 0.00950 Ca 0
Ca2 0.29490 0.25000 0.68130 1.00000 0.00960 Ca 0
MnMn1 0.50000 0.00000 0.50000 0.83700 0.00750 Mn 0
AlMn1 0.50000 0.00000 0.50000 0.09000 0.00750 Al 0
MgMn1 0.50000 0.00000 0.50000 0.03000 0.00750 Mg 0
CuMn1 0.50000 0.00000 0.50000 0.01000 0.00750 Cu 0
VMn1 0.50000 0.00000 0.50000 0.00300 0.00750 V 0
MnMn2 0.50000 0.00000 0.00000 0.83700 0.00570 Mn 0
AlMn2 0.50000 0.00000 0.00000 0.09000 0.00570 Al 0
MgMn2 0.50000 0.00000 0.00000 0.03000 0.00570 Mg 0
CuMn2 0.50000 0.00000 0.00000 0.01000 0.00570 Cu 0
VMn2 0.50000 0.00000 0.00000 0.00300 0.00570 V 0
MnMn3 0.00000 0.50000 0.00000 0.83700 0.00710 Mn 0
AlMn3 0.00000 0.50000 0.00000 0.09000 0.00710 Al 0
MgMn3 0.00000 0.50000 0.00000 0.03000 0.00710 Mg 0
CuMn3 0.00000 0.50000 0.00000 0.01000 0.00710 Cu 0
VMn3 0.00000 0.50000 0.00000 0.00300 0.00710 V 0
Si1 0.30800 0.75000 0.18910 1.00000 0.00870 Si 0
Si2 0.20740 0.75000 0.80400 1.00000 0.00780 Si 0
Si3 0.16300 0.75000 0.49820 1.00000 0.00710 Si 0
O1 0.25850 0.52120 0.49880 1.00000 0.00940 O 0
O2 0.19370 0.53400 0.16220 1.00000 0.01060 O 0
O3 0.31530 0.52890 0.83580 1.00000 0.00990 O 0
O4 0.42130 0.75000 0.09290 1.00000 0.01740 O 0
O5 0.44440 0.75000 0.34850 1.00000 0.01120 O 0
O6 0.08660 0.25000 0.93480 1.00000 0.01010 O 0
O7 0.43950 0.25000 0.38060 1.00000 0.01150 O 0
O8 0.07260 0.75000 0.87610 1.00000 0.01060 O 0
O9 0.09990 0.75000 0.63260 1.00000 0.00990 O 0
O10 -0.00710 0.75000 0.36100 1.00000 0.01200 O 0
O11 0.39830 0.25000 0.06310 1.00000 0.01680 O 0
H6 0.20320 0.25000 0.97800 1.00000 0.05000 H 0
H10 -0.00200 0.75000 0.26660 1.00000 0.05000 H 0
H11 0.40500 0.25000 0.16090 1.00000 0.05000 H 0

loop_
_cod_changelog_entry_id
_cod_changelog_entry_author
_cod_changelog_entry_date
_cod_changelog_entry_text
1
;cod-tools version 3.8.0
Id: cif_guess_AMCSD_atom_types 9581 2023-05-17 12:35:41Z saulius
;
2023-05-23T09:21:21+03:00
;Derived atom types and hydrogen counts
from atom names that follow the AMCSD naming convention
(Wat == water, O-H == hydroxyl).
;

loop_
_cod_related_entry_id
_cod_related_entry_database
_cod_related_entry_code
1 AMCSD 0004767
